data_2009364
loop_
_publ_author_name
'Larsson, A.-K.'
'Lidin, S.'

_publ_section_title
;
 The CoSn type structure of (Fe~0.6~,Cr~0.2~,Ni~0.2~)Sn
;
_journal_issue 1
_journal_name_full 'Acta Crystallographica Section C'
_journal_page_first 13
_journal_page_last 15
_journal_paper_doi 10.1107/S0108270193005438
_journal_volume 50
_journal_year 1994
_chemical_formula_sum 'Cr0.2 Fe0.6 Ni0.2 Sn'
_space_group_IT_number 183
_symmetry_cell_setting hexagonal
_symmetry_space_group_name_Hall 'P 6 -2'
_symmetry_space_group_name_H-M 'P 6 m m'
_atom_type_scat_source IntTabIV
_cell_angle_alpha 90.0
_cell_angle_beta 90.0
_cell_angle_gamma 120.0
_cell_formula_units_Z 3
_cell_length_a 5.3311(3)
_cell_length_b 5.3311(3)
_cell_length_c 4.4332(3)
_cell_measurement_reflns_used 50
_cell_measurement_temperature 300
_cell_measurement_theta_max 44
_cell_measurement_theta_min 5
_cell_volume 109.114(11)
_diffrn_measurement_device 'Enraf-Nonius CAD-4'
_diffrn_measurement_method \w/2\q
_diffrn_radiation_type MoK\a
_diffrn_radiation_wavelength 0.71069
_diffrn_reflns_av_R_equivalents 0.087
_diffrn_reflns_limit_h_max 10
_diffrn_reflns_limit_h_min -10
_diffrn_reflns_limit_k_max 10
_diffrn_reflns_limit_k_min -10
_diffrn_reflns_limit_l_max 8
_diffrn_reflns_limit_l_min 0
_diffrn_reflns_number 2179
_diffrn_reflns_theta_max 45
_diffrn_standards_decay_% 3
_diffrn_standards_interval_time 60
_diffrn_standards_number 2
_exptl_absorpt_coefficient_mu 30.8
_exptl_absorpt_correction_T_max 0.3592
_exptl_absorpt_correction_T_min 0.0489
_exptl_crystal_colour 'Grey, metallic'
_exptl_crystal_density_diffrn 7.94
_exptl_crystal_description 'Hexagonal rod'
_exptl_crystal_size_max 0.25
_exptl_crystal_size_mid 0.02
_exptl_crystal_size_min 0.02
_refine_diff_density_max 2.5
_refine_diff_density_min -2.8
_refine_ls_extinction_coef 4024.00000
_refine_ls_extinction_method 'Becker & Coppens (1975)'
_refine_ls_goodness_of_fit_obs 1.11
_refine_ls_number_parameters 11
_refine_ls_number_reflns 214
_refine_ls_R_factor_obs 0.0243
_refine_ls_shift/esd_max 0.002
_refine_ls_structure_factor_coef F
_refine_ls_weighting_details w=1/[\s^2^+(0.025F~o~)^2^]
_refine_ls_weighting_scheme calc
_refine_ls_wR_factor_obs 0.0299
_reflns_number_observed 214
_reflns_number_total 217
_reflns_observed_criterion F~o~^2^>3\s(F~o~^2^)
_cod_data_source_file al1040.cif
_cod_data_source_block al1040_structure_1_of_1
_cod_depositor_comments
;
The following automatic conversions were performed:

'_refine_ls_weighting_scheme' value 'w=1/[\s^2^+(0.025F~o~)^2^]' was
changed to 'calc'. New tag '_refine_ls_weighting_details' was
created. The value of the new tag was set to
'w=1/[\s^2^+(0.025F~o~)^2^]'.

Automatic conversion script
Id: cif_fix_values 3143 2015-03-26 13:38:13Z robertas 
;
_cod_original_cell_volume 109.11
_cod_original_formula_sum 'Fe0.6 Cr0.2 Ni0.2 Sn'
_cod_database_code 2009364

loop_
_symmetry_equiv_pos_as_xyz
x,y,z
-y,x-y,z
y-x,-x,z
-x,-y,z
y,y-x,z
x-y,x,z
-y,-x,z
y-x,y,z
x,x-y,z
y,x,z
x-y,-y,z
-x,y-x,z

loop_
_atom_site_label
_atom_site_fract_x
_atom_site_fract_y
_atom_site_fract_z
_atom_site_U_iso_or_equiv
Sn1 .0 .0 .0 .0099(2)
Sn2 .333 .666 .5070(8) .00830(10)
Fe .5 .0 .0051(14) .0079(2)

loop_
_geom_bond_atom_site_label_1
_geom_bond_atom_site_label_2
_geom_bond_distance
_geom_bond_publ_flag
Sn1 Fe 2.6656(2) yes
Sn2 Fe 2.692(6) yes
Sn2 Fe 2.705(6) yes
Sn2 Sn2* 3.0779(2) yes
Fe Fe* 2.6655(2) yes
Fe Sn1 2.6656(2) yes
Fe Sn2 2.692(6) yes
Fe Sn2 2.705(6) yes
